data_4517731
loop_
_publ_author_name
'Wang, Yaxin'
'Wang, Nengyong'
'Zhao, Jianyou'
'Sun, Minzhi'
'You, Huichao'
'Fang, Fang'
'Liu, Zhong-Quan'

_publ_section_title
;
 Visible-Light-Promoted Site-Specific and Diverse Functionalization of a
 C(sp3)--C(sp3) Bond Adjacent to an Arene
;
_journal_name_full 'ACS Catalysis'
_journal_page_first 6603
_journal_page_last 6612
_journal_paper_doi 10.1021/acscatal.0c01495
_journal_year 2020
_chemical_absolute_configuration ad
_chemical_formula_sum 'C32 H37 N O3'
_chemical_formula_weight 483.62
_space_group_crystal_system monoclinic
_space_group_IT_number 4
_space_group_name_Hall 'P 2yb'
_space_group_name_H-M_alt 'P 1 21 1'
_atom_sites_solution_hydrogens geom
_audit_creation_method SHELXL-2018/3
_cell_angle_alpha 90
_cell_angle_beta 105.867(2)
_cell_angle_gamma 90
_cell_formula_units_Z 2
_cell_length_a 11.8096(4)
_cell_length_b 6.1870(2)
_cell_length_c 19.7061(7)
_cell_measurement_reflns_used 4339
_cell_measurement_temperature 296(2)
_cell_measurement_theta_max 67.69
_cell_measurement_theta_min 3.89
_cell_volume 1384.99(8)
_computing_structure_refinement 'SHELXL-2018/3 (Sheldrick, 2018)'
_computing_structure_solution 'SHELXT 2014/5 (Sheldrick, 2014)'
_diffrn_ambient_temperature 296(2)
_diffrn_measured_fraction_theta_full 0.991
_diffrn_measured_fraction_theta_max 0.991
_diffrn_measurement_device_type 'Bruker APEX-II CCD'
_diffrn_measurement_method '\f and \w scans'
_diffrn_radiation_type CuK\a
_diffrn_radiation_wavelength 1.54178
_diffrn_reflns_av_R_equivalents 0.0291
_diffrn_reflns_av_unetI/netI 0.0336
_diffrn_reflns_Laue_measured_fraction_full 0.991
_diffrn_reflns_Laue_measured_fraction_max 0.991
_diffrn_reflns_limit_h_max 14
_diffrn_reflns_limit_h_min -14
_diffrn_reflns_limit_k_max 7
_diffrn_reflns_limit_k_min -7
_diffrn_reflns_limit_l_max 23
_diffrn_reflns_limit_l_min -23
_diffrn_reflns_number 11579
_diffrn_reflns_point_group_measured_fraction_full 0.946
_diffrn_reflns_point_group_measured_fraction_max 0.946
_diffrn_reflns_theta_full 67.679
_diffrn_reflns_theta_max 67.862
_diffrn_reflns_theta_min 2.331
_exptl_absorpt_coefficient_mu 0.576
_exptl_crystal_density_diffrn 1.160
_exptl_crystal_description block
_exptl_crystal_F_000 520
_exptl_crystal_size_max 0.120
_exptl_crystal_size_mid 0.110
_exptl_crystal_size_min 0.080
_refine_diff_density_max 0.100
_refine_diff_density_min -0.101
_refine_diff_density_rms 0.024
_refine_ls_abs_structure_details
;
 Flack x determined using 1588 quotients [(I+)-(I-)]/[(I+)+(I-)]
 (Parsons, Flack and Wagner, Acta Cryst. B69 (2013) 249-259).
;
_refine_ls_abs_structure_Flack -0.06(13)
_refine_ls_extinction_method none
_refine_ls_goodness_of_fit_ref 1.030
_refine_ls_hydrogen_treatment constr
_refine_ls_matrix_type full
_refine_ls_number_parameters 327
_refine_ls_number_reflns 4760
_refine_ls_number_restraints 1
_refine_ls_restrained_S_all 1.030
_refine_ls_R_factor_all 0.0414
_refine_ls_R_factor_gt 0.0353
_refine_ls_shift/su_max 0.000
_refine_ls_shift/su_mean 0.000
_refine_ls_structure_factor_coef Fsqd
_refine_ls_weighting_details 'w=1/[\s^2^(Fo^2^)+(0.0519P)^2^+0.0866P] where P=(Fo^2^+2Fc^2^)/3'
_refine_ls_weighting_scheme calc
_refine_ls_wR_factor_gt 0.0916
_refine_ls_wR_factor_ref 0.0979
_reflns_Friedel_coverage 0.733
_reflns_Friedel_fraction_full 0.892
_reflns_Friedel_fraction_max 0.890
_reflns_number_gt 4190
_reflns_number_total 4760
_reflns_threshold_expression 'I > 2\s(I)'
_cod_data_source_file cs0c01495_si_002.cif
_cod_data_source_block cu_20200113LI_NZY_WYX_0m_a
_cod_depositor_comments 'Adding full bibliography for 4517731.cif.'
_cod_original_sg_symbol_H-M 'P 21'
_cod_database_code 4517731
_shelx_shelxl_version_number 2018/3
_shelx_space_group_comment
;
The symmetry employed for this shelxl refinement is uniquely defined
by the following loop, which should always be used as a source of
symmetry information in preference to the above space-group names.
They are only intended as comments.
;
_shelx_estimated_absorpt_t_min 0.934
_shelx_estimated_absorpt_t_max 0.955

loop_
_space_group_symop_operation_xyz
'x, y, z'
'-x, y+1/2, -z'

loop_
_atom_site_label
_atom_site_type_symbol
_atom_site_fract_x
_atom_site_fract_y
_atom_site_fract_z
_atom_site_U_iso_or_equiv
_atom_site_adp_type
_atom_site_occupancy
_atom_site_site_symmetry_order
_atom_site_calc_flag
_atom_site_refinement_flags_posn
_atom_site_refinement_flags_adp
_atom_site_refinement_flags_occupancy
_atom_site_disorder_assembly
_atom_site_disorder_group
C1 C -0.0261(3) 0.5163(6) 0.57184(18) 0.0766(9) Uani 1 1 d . . . . .
H1 H 0.027786 0.625109 0.570815 0.092 Uiso 1 1 calc R U . . .
C2 C -0.1435(3) 0.5489(7) 0.5400(2) 0.0894(11) Uani 1 1 d . . . . .
H2 H -0.168254 0.677609 0.516246 0.107 Uiso 1 1 calc R U . . .
C3 C -0.2248(3) 0.3928(7) 0.54303(19) 0.0842(10) Uani 1 1 d . . . . .
H3 H -0.304487 0.416846 0.522126 0.101 Uiso 1 1 calc R U . . .
C4 C -0.1878(3) 0.2019(7) 0.5770(2) 0.0860(11) Uani 1 1 d . . . . .
H4 H -0.242374 0.096155 0.579699 0.103 Uiso 1 1 calc R U . . .
C5 C -0.0683(3) 0.1667(6) 0.60737(18) 0.0740(9) Uani 1 1 d . . . . .
H5 H -0.043122 0.035406 0.629299 0.089 Uiso 1 1 calc R U . . .
C6 C 0.0128(2) 0.3237(5) 0.60534(14) 0.0588(6) Uani 1 1 d . . . . .
C7 C 0.1410(2) 0.2762(5) 0.63887(15) 0.0586(6) Uani 1 1 d . . . . .
C8 C 0.2283(2) 0.4583(4) 0.64583(14) 0.0526(6) Uani 1 1 d . . . . .
H8A H 0.202813 0.578276 0.669712 0.063 Uiso 1 1 calc R U . . .
H8B H 0.227896 0.507033 0.598972 0.063 Uiso 1 1 calc R U . . .
C9 C 0.35392(19) 0.3988(4) 0.68597(12) 0.0430(5) Uani 1 1 d . . . . .
H9 H 0.369070 0.254315 0.670063 0.052 Uiso 1 1 calc R U . . .
C10 C 0.4495(2) 0.5521(4) 0.67142(11) 0.0423(5) Uani 1 1 d . . . . .
C11 C 0.4243(3) 0.7880(4) 0.68606(15) 0.0595(6) Uani 1 1 d . . . . .
H11A H 0.423543 0.802896 0.734423 0.089 Uiso 1 1 calc R U . . .
H11B H 0.349091 0.829693 0.655772 0.089 Uiso 1 1 calc R U . . .
H11C H 0.484435 0.879135 0.677143 0.089 Uiso 1 1 calc R U . . .
C12 C 0.57323(19) 0.4789(4) 0.71660(11) 0.0400(5) Uani 1 1 d . . . . .
H12 H 0.584368 0.331688 0.701260 0.048 Uiso 1 1 calc R U . . .
C13 C 0.58159(19) 0.4635(4) 0.79616(11) 0.0392(5) Uani 1 1 d . . . . .
H13 H 0.568978 0.607523 0.813440 0.047 Uiso 1 1 calc R U . . .
C14 C 0.48604(19) 0.3111(4) 0.80729(11) 0.0453(5) Uani 1 1 d . . . . .
H14A H 0.501099 0.165782 0.793438 0.054 Uiso 1 1 calc R U . . .
H14B H 0.488956 0.308278 0.856956 0.054 Uiso 1 1 calc R U . . .
C15 C 0.3647(2) 0.3820(5) 0.76473(12) 0.0502(6) Uani 1 1 d . . . . .
H15A H 0.347035 0.521539 0.781825 0.060 Uiso 1 1 calc R U . . .
H15B H 0.306950 0.279327 0.771895 0.060 Uiso 1 1 calc R U . . .
C16 C 0.4460(2) 0.5379(5) 0.59240(12) 0.0528(6) Uani 1 1 d . . . . .
H16A H 0.368783 0.582487 0.564137 0.063 Uiso 1 1 calc R U . . .
H16B H 0.503214 0.638215 0.583192 0.063 Uiso 1 1 calc R U . . .
C17 C 0.4707(2) 0.3236(5) 0.57053(12) 0.0592(7) Uani 1 1 d . . . . .
C18 C 0.6749(2) 0.6144(5) 0.70371(13) 0.0570(7) Uani 1 1 d . . . . .
H18A H 0.671061 0.609308 0.653928 0.068 Uiso 1 1 calc R U . . .
H18B H 0.665096 0.763770 0.715908 0.068 Uiso 1 1 calc R U . . .
C19 C 0.7968(2) 0.5346(5) 0.74680(13) 0.0563(6) Uani 1 1 d . . . . .
H19A H 0.810905 0.390977 0.731135 0.068 Uiso 1 1 calc R U . . .
H19B H 0.857149 0.630195 0.739095 0.068 Uiso 1 1 calc R U . . .
C20 C 0.80370(19) 0.5288(4) 0.82515(12) 0.0433(5) Uani 1 1 d . . . . .
C21 C 0.70361(19) 0.3863(4) 0.83558(11) 0.0404(5) Uani 1 1 d . . . . .
H21 H 0.713505 0.245604 0.815063 0.049 Uiso 1 1 calc R U . . .
C22 C 0.7362(2) 0.3508(5) 0.91558(12) 0.0577(6) Uani 1 1 d . . . . .
H22A H 0.706359 0.467338 0.938756 0.069 Uiso 1 1 calc R U . . .
H22B H 0.704576 0.214903 0.926885 0.069 Uiso 1 1 calc R U . . .
C23 C 0.8711(2) 0.3473(5) 0.93812(13) 0.0569(6) Uani 1 1 d . . . . .
H23A H 0.900046 0.205101 0.955087 0.068 Uiso 1 1 calc R U . . .
H23B H 0.901707 0.452052 0.975230 0.068 Uiso 1 1 calc R U . . .
C24 C 0.9078(2) 0.4059(4) 0.87141(13) 0.0470(5) Uani 1 1 d . . . . .
H24 H 0.918979 0.272432 0.847234 0.056 Uiso 1 1 calc R U . . .
C25 C 0.8006(2) 0.7591(4) 0.85475(16) 0.0631(7) Uani 1 1 d . . . . .
H25A H 0.806874 0.751043 0.904299 0.095 Uiso 1 1 calc R U . . .
H25B H 0.727722 0.827752 0.830776 0.095 Uiso 1 1 calc R U . . .
H25C H 0.865163 0.841633 0.847587 0.095 Uiso 1 1 calc R U . . .
C26 C 1.1151(2) 0.4385(4) 0.91130(13) 0.0504(6) Uani 1 1 d . . . . .
C27 C 1.2178(2) 0.5815(4) 0.91163(12) 0.0458(5) Uani 1 1 d . . . . .
C28 C 1.2045(2) 0.7831(5) 0.88100(15) 0.0613(7) Uani 1 1 d . . . . .
H28 H 1.129342 0.836856 0.860547 0.074 Uiso 1 1 calc R U . . .
C29 C 1.3005(3) 0.9048(5) 0.88037(17) 0.0719(8) Uani 1 1 d . . . . .
H29 H 1.290290 1.041362 0.859881 0.086 Uiso 1 1 calc R U . . .
C30 C 1.4123(3) 0.8271(6) 0.90981(15) 0.0661(7) Uani 1 1 d . . . . .
H30 H 1.477500 0.908480 0.907867 0.079 Uiso 1 1 calc R U . . .
C31 C 1.4268(2) 0.6287(5) 0.94204(14) 0.0602(7) Uani 1 1 d . . . . .
H31 H 1.502081 0.576991 0.963318 0.072 Uiso 1 1 calc R U . . .
C32 C 1.3297(2) 0.5058(5) 0.94290(13) 0.0522(6) Uani 1 1 d . . . . .
H32 H 1.339844 0.371152 0.964686 0.063 Uiso 1 1 calc R U . . .
N1 N 0.4909(3) 0.1527(5) 0.55536(15) 0.0860(9) Uani 1 1 d . . . . .
O1 O 0.17121(18) 0.0950(4) 0.65846(15) 0.0890(8) Uani 1 1 d . . . . .
O2 O 1.12429(17) 0.2573(3) 0.93339(14) 0.0777(6) Uani 1 1 d . . . . .
O3 O 1.01303(13) 0.5359(3) 0.88340(10) 0.0527(4) Uani 1 1 d . . . . .

loop_
_atom_site_aniso_label
_atom_site_aniso_U_11
_atom_site_aniso_U_22
_atom_site_aniso_U_33
_atom_site_aniso_U_23
_atom_site_aniso_U_13
_atom_site_aniso_U_12
C1 0.0493(15) 0.087(2) 0.088(2) 0.0130(18) 0.0096(14) 0.0058(16)
C2 0.0604(18) 0.103(3) 0.093(2) 0.013(2) 0.0006(16) 0.016(2)
C3 0.0507(16) 0.108(3) 0.083(2) -0.023(2) -0.0005(14) 0.0107(18)
C4 0.0530(17) 0.095(3) 0.103(3) -0.023(2) 0.0099(17) -0.0125(18)
C5 0.0528(16) 0.073(2) 0.091(2) -0.0080(17) 0.0098(15) -0.0030(15)
C6 0.0433(13) 0.0708(18) 0.0585(14) -0.0077(13) 0.0075(11) 0.0020(13)
C7 0.0466(13) 0.0594(17) 0.0660(15) 0.0002(13) 0.0093(11) 0.0038(12)
C8 0.0459(13) 0.0520(15) 0.0566(14) 0.0034(11) 0.0086(10) 0.0046(11)
C9 0.0412(11) 0.0413(12) 0.0462(11) -0.0003(9) 0.0115(9) 0.0022(10)
C10 0.0471(11) 0.0386(12) 0.0397(10) 0.0034(9) 0.0095(9) 0.0032(10)
C11 0.0631(15) 0.0427(14) 0.0695(16) 0.0045(12) 0.0127(12) 0.0059(12)
C12 0.0430(11) 0.0393(11) 0.0384(10) 0.0012(9) 0.0122(9) 0.0008(9)
C13 0.0443(11) 0.0367(11) 0.0368(10) -0.0025(8) 0.0113(9) -0.0005(9)
C14 0.0484(12) 0.0503(14) 0.0379(10) 0.0027(10) 0.0131(9) -0.0038(11)
C15 0.0445(12) 0.0582(15) 0.0508(12) 0.0015(11) 0.0180(10) -0.0031(11)
C16 0.0507(13) 0.0641(16) 0.0409(12) 0.0091(11) 0.0077(9) 0.0000(12)
C17 0.0655(16) 0.077(2) 0.0383(11) -0.0096(13) 0.0189(11) -0.0175(15)
C18 0.0511(13) 0.0730(18) 0.0457(12) 0.0166(12) 0.0112(10) -0.0054(13)
C19 0.0474(13) 0.0724(18) 0.0512(13) 0.0091(13) 0.0170(10) -0.0041(13)
C20 0.0427(11) 0.0393(12) 0.0457(11) 0.0008(10) 0.0081(9) -0.0011(10)
C21 0.0446(11) 0.0379(12) 0.0390(10) 0.0002(9) 0.0119(9) -0.0001(9)
C22 0.0535(14) 0.0752(18) 0.0427(12) 0.0089(12) 0.0100(10) -0.0011(13)
C23 0.0528(14) 0.0640(16) 0.0483(12) 0.0082(12) 0.0043(10) 0.0013(13)
C24 0.0425(12) 0.0394(12) 0.0550(13) -0.0010(10) 0.0064(10) -0.0005(10)
C25 0.0578(15) 0.0408(13) 0.0827(19) -0.0040(13) 0.0054(13) -0.0008(12)
C26 0.0444(13) 0.0473(15) 0.0574(14) 0.0027(11) 0.0103(10) 0.0049(11)
C27 0.0441(11) 0.0479(13) 0.0456(11) -0.0027(10) 0.0129(9) 0.0008(10)
C28 0.0551(15) 0.0540(17) 0.0734(17) 0.0080(13) 0.0153(12) 0.0041(12)
C29 0.0720(19) 0.0587(18) 0.085(2) 0.0105(15) 0.0219(15) -0.0081(15)
C30 0.0618(16) 0.0740(19) 0.0657(16) -0.0093(15) 0.0229(13) -0.0150(15)
C31 0.0454(13) 0.079(2) 0.0549(14) -0.0101(14) 0.0119(11) -0.0008(13)
C32 0.0467(13) 0.0598(16) 0.0492(12) -0.0006(11) 0.0116(10) 0.0040(12)
N1 0.120(2) 0.082(2) 0.0685(15) -0.0222(15) 0.0468(16) -0.0206(19)
O1 0.0540(11) 0.0582(14) 0.141(2) 0.0147(14) 0.0037(12) -0.0002(10)
O2 0.0535(11) 0.0544(12) 0.1218(18) 0.0270(12) 0.0182(11) 0.0056(9)
O3 0.0414(9) 0.0437(9) 0.0675(10) 0.0030(8) 0.0055(7) 0.0004(7)

loop_
_atom_type_symbol
_atom_type_description
_atom_type_scat_dispersion_real
_atom_type_scat_dispersion_imag
_atom_type_scat_source
C C 0.0181 0.0091 'International Tables Vol C Tables 4.2.6.8 and 6.1.1.4'
H H 0.0000 0.0000 'International Tables Vol C Tables 4.2.6.8 and 6.1.1.4'
N N 0.0311 0.0180 'International Tables Vol C Tables 4.2.6.8 and 6.1.1.4'
O O 0.0492 0.0322 'International Tables Vol C Tables 4.2.6.8 and 6.1.1.4'

loop_
_geom_angle_atom_site_label_1
_geom_angle_atom_site_label_2
_geom_angle_atom_site_label_3
_geom_angle
_geom_angle_site_symmetry_1
_geom_angle_site_symmetry_3
_geom_angle_publ_flag
C2 C1 C6 120.6(4) . . ?
C2 C1 H1 119.7 . . ?
C6 C1 H1 119.7 . . ?
C1 C2 C3 120.6(4) . . ?
C1 C2 H2 119.7 . . ?
C3 C2 H2 119.7 . . ?
C4 C3 C2 119.6(3) . . ?
C4 C3 H3 120.2 . . ?
C2 C3 H3 120.2 . . ?
C3 C4 C5 119.7(4) . . ?
C3 C4 H4 120.1 . . ?
C5 C4 H4 120.1 . . ?
C6 C5 C4 120.7(3) . . ?
C6 C5 H5 119.6 . . ?
C4 C5 H5 119.6 . . ?
C5 C6 C1 118.8(3) . . ?
C5 C6 C7 118.4(3) . . ?
C1 C6 C7 122.8(3) . . ?
O1 C7 C6 119.7(3) . . ?
O1 C7 C8 122.0(2) . . ?
C6 C7 C8 118.3(2) . . ?
C7 C8 C9 114.3(2) . . ?
C7 C8 H8A 108.7 . . ?
C9 C8 H8A 108.7 . . ?
C7 C8 H8B 108.7 . . ?
C9 C8 H8B 108.7 . . ?
H8A C8 H8B 107.6 . . ?
C8 C9 C15 110.08(19) . . ?
C8 C9 C10 114.12(19) . . ?
C15 C9 C10 111.42(19) . . ?
C8 C9 H9 106.9 . . ?
C15 C9 H9 106.9 . . ?
C10 C9 H9 106.9 . . ?
C11 C10 C16 106.9(2) . . ?
C11 C10 C12 111.7(2) . . ?
C16 C10 C12 108.74(18) . . ?
C11 C10 C9 110.90(19) . . ?
C16 C10 C9 109.19(19) . . ?
C12 C10 C9 109.36(18) . . ?
C10 C11 H11A 109.5 . . ?
C10 C11 H11B 109.5 . . ?
H11A C11 H11B 109.5 . . ?
C10 C11 H11C 109.5 . . ?
H11A C11 H11C 109.5 . . ?
H11B C11 H11C 109.5 . . ?
C18 C12 C13 111.35(18) . . ?
C18 C12 C10 113.55(18) . . ?
C13 C12 C10 112.81(17) . . ?
C18 C12 H12 106.2 . . ?
C13 C12 H12 106.2 . . ?
C10 C12 H12 106.2 . . ?
C21 C13 C14 111.55(18) . . ?
C21 C13 C12 109.11(17) . . ?
C14 C13 C12 109.75(17) . . ?
C21 C13 H13 108.8 . . ?
C14 C13 H13 108.8 . . ?
C12 C13 H13 108.8 . . ?
C15 C14 C13 111.42(19) . . ?
C15 C14 H14A 109.3 . . ?
C13 C14 H14A 109.3 . . ?
C15 C14 H14B 109.3 . . ?
C13 C14 H14B 109.3 . . ?
H14A C14 H14B 108.0 . . ?
C14 C15 C9 112.73(18) . . ?
C14 C15 H15A 109.0 . . ?
C9 C15 H15A 109.0 . . ?
C14 C15 H15B 109.0 . . ?
C9 C15 H15B 109.0 . . ?
H15A C15 H15B 107.8 . . ?
C17 C16 C10 113.5(2) . . ?
C17 C16 H16A 108.9 . . ?
C10 C16 H16A 108.9 . . ?
C17 C16 H16B 108.9 . . ?
C10 C16 H16B 108.9 . . ?
H16A C16 H16B 107.7 . . ?
N1 C17 C16 177.9(3) . . ?
C19 C18 C12 112.8(2) . . ?
C19 C18 H18A 109.0 . . ?
C12 C18 H18A 109.0 . . ?
C19 C18 H18B 109.0 . . ?
C12 C18 H18B 109.0 . . ?
H18A C18 H18B 107.8 . . ?
C20 C19 C18 110.48(19) . . ?
C20 C19 H19A 109.6 . . ?
C18 C19 H19A 109.6 . . ?
C20 C19 H19B 109.6 . . ?
C18 C19 H19B 109.6 . . ?
H19A C19 H19B 108.1 . . ?
C24 C20 C19 115.5(2) . . ?
C24 C20 C21 99.13(18) . . ?
C19 C20 C21 108.63(18) . . ?
C24 C20 C25 109.5(2) . . ?
C19 C20 C25 111.2(2) . . ?
C21 C20 C25 112.4(2) . . ?
C13 C21 C20 114.21(18) . . ?
C13 C21 C22 120.56(18) . . ?
C20 C21 C22 103.56(18) . . ?
C13 C21 H21 105.8 . . ?
C20 C21 H21 105.8 . . ?
C22 C21 H21 105.8 . . ?
C23 C22 C21 104.40(19) . . ?
C23 C22 H22A 110.9 . . ?
C21 C22 H22A 110.9 . . ?
C23 C22 H22B 110.9 . . ?
C21 C22 H22B 110.9 . . ?
H22A C22 H22B 108.9 . . ?
C22 C23 C24 105.26(19) . . ?
C22 C23 H23A 110.7 . . ?
C24 C23 H23A 110.7 . . ?
C22 C23 H23B 110.7 . . ?
C24 C23 H23B 110.7 . . ?
H23A C23 H23B 108.8 . . ?
O3 C24 C20 109.76(19) . . ?
O3 C24 C23 115.0(2) . . ?
C20 C24 C23 105.07(19) . . ?
O3 C24 H24 108.9 . . ?
C20 C24 H24 108.9 . . ?
C23 C24 H24 108.9 . . ?
C20 C25 H25A 109.5 . . ?
C20 C25 H25B 109.5 . . ?
H25A C25 H25B 109.5 . . ?
C20 C25 H25C 109.5 . . ?
H25A C25 H25C 109.5 . . ?
H25B C25 H25C 109.5 . . ?
O2 C26 O3 124.0(2) . . ?
O2 C26 C27 123.9(2) . . ?
O3 C26 C27 112.1(2) . . ?
C28 C27 C32 119.0(2) . . ?
C28 C27 C26 122.5(2) . . ?
C32 C27 C26 118.5(2) . . ?
C29 C28 C27 120.6(3) . . ?
C29 C28 H28 119.7 . . ?
C27 C28 H28 119.7 . . ?
C28 C29 C30 120.5(3) . . ?
C28 C29 H29 119.8 . . ?
C30 C29 H29 119.8 . . ?
C31 C30 C29 119.5(3) . . ?
C31 C30 H30 120.2 . . ?
C29 C30 H30 120.2 . . ?
C30 C31 C32 120.0(3) . . ?
C30 C31 H31 120.0 . . ?
C32 C31 H31 120.0 . . ?
C27 C32 C31 120.4(3) . . ?
C27 C32 H32 119.8 . . ?
C31 C32 H32 119.8 . . ?
C26 O3 C24 117.29(19) . . ?

loop_
_geom_bond_atom_site_label_1
_geom_bond_atom_site_label_2
_geom_bond_distance
_geom_bond_site_symmetry_2
_geom_bond_publ_flag
C1 C2 1.371(4) . ?
C1 C6 1.379(5) . ?
C1 H1 0.9300 . ?
C2 C3 1.375(6) . ?
C2 H2 0.9300 . ?
C3 C4 1.369(6) . ?
C3 H3 0.9300 . ?
C4 C5 1.392(4) . ?
C4 H4 0.9300 . ?
C5 C6 1.372(4) . ?
C5 H5 0.9300 . ?
C6 C7 1.506(4) . ?
C7 O1 1.208(4) . ?
C7 C8 1.508(4) . ?
C8 C9 1.523(3) . ?
C8 H8A 0.9700 . ?
C8 H8B 0.9700 . ?
C9 C15 1.526(3) . ?
C9 C10 1.560(3) . ?
C9 H9 0.9800 . ?
C10 C11 1.533(3) . ?
C10 C16 1.549(3) . ?
C10 C12 1.556(3) . ?
C11 H11A 0.9600 . ?
C11 H11B 0.9600 . ?
C11 H11C 0.9600 . ?
C12 C18 1.541(3) . ?
C12 C13 1.547(3) . ?
C12 H12 0.9800 . ?
C13 C21 1.515(3) . ?
C13 C14 1.531(3) . ?
C13 H13 0.9800 . ?
C14 C15 1.514(3) . ?
C14 H14A 0.9700 . ?
C14 H14B 0.9700 . ?
C15 H15A 0.9700 . ?
C15 H15B 0.9700 . ?
C16 C17 1.448(4) . ?
C16 H16A 0.9700 . ?
C16 H16B 0.9700 . ?
C17 N1 1.142(4) . ?
C18 C19 1.539(3) . ?
C18 H18A 0.9700 . ?
C18 H18B 0.9700 . ?
C19 C20 1.524(3) . ?
C19 H19A 0.9700 . ?
C19 H19B 0.9700 . ?
C20 C24 1.519(3) . ?
C20 C21 1.533(3) . ?
C20 C25 1.544(4) . ?
C21 C22 1.533(3) . ?
C21 H21 0.9800 . ?
C22 C23 1.532(3) . ?
C22 H22A 0.9700 . ?
C22 H22B 0.9700 . ?
C23 C24 1.536(3) . ?
C23 H23A 0.9700 . ?
C23 H23B 0.9700 . ?
C24 O3 1.445(3) . ?
C24 H24 0.9800 . ?
C25 H25A 0.9600 . ?
C25 H25B 0.9600 . ?
C25 H25C 0.9600 . ?
C26 O2 1.197(3) . ?
C26 O3 1.325(3) . ?
C26 C27 1.500(3) . ?
C27 C28 1.376(4) . ?
C27 C32 1.379(3) . ?
C28 C29 1.364(4) . ?
C28 H28 0.9300 . ?
C29 C30 1.375(4) . ?
C29 H29 0.9300 . ?
C30 C31 1.371(5) . ?
C30 H30 0.9300 . ?
C31 C32 1.379(4) . ?
C31 H31 0.9300 . ?
C32 H32 0.9300 . ?
